data_7218442
loop_
_publ_author_name
'Reddy, Kallu Rajender'
'Saidulu, G.'
'Kumar, R. Arun'
'Anitha, T.'
'Srinivasulu, A.'
'Balasubramanian, Sridhar'
'Liu, Shiuh-Tzung'

_publ_section_title
;
 C-N and C-P bond formation via cross dehydrative coupling reaction: an
 efficient synthesis of novel 3,4-dihydroquinazolines
;
_journal_name_full 'RSC Adv.'
_journal_paper_doi 10.1039/C4RA10203G
_journal_year 2014
_chemical_formula_moiety 'C28 H23 N3 O'
_chemical_formula_sum 'C28 H23 N3 O'
_chemical_formula_weight 417.49
_chemical_name_systematic
; 
N-(3-phenyl-2-p-tolyl-3,4-dihydroquinazolin-4-yl)benzamide
;
_space_group_IT_number 2
_symmetry_cell_setting triclinic
_symmetry_space_group_name_Hall '-P 1'
_symmetry_space_group_name_H-M 'P -1'
_atom_sites_solution_hydrogens geom
_atom_sites_solution_primary direct
_atom_sites_solution_secondary difmap
_audit_creation_method SHELXL-97
_cell_angle_alpha 100.245(1)
_cell_angle_beta 111.738(1)
_cell_angle_gamma 101.524(1)
_cell_formula_units_Z 2
_cell_length_a 10.6039(8)
_cell_length_b 10.7930(8)
_cell_length_c 11.0137(8)
_cell_measurement_reflns_used 5576
_cell_measurement_temperature 294(2)
_cell_measurement_theta_max 28.27
_cell_measurement_theta_min 2.28
_cell_volume 1102.46(14)
_computing_cell_refinement 'SAINT (Bruker, 2001)'
_computing_data_collection 'SMART (Bruker, 2001)'
_computing_data_reduction SAINT
_computing_molecular_graphics 'DIAMOND (Brandenburg & Putz, 2005)'
_computing_publication_material SHELXL97
_computing_structure_refinement 'SHELXL-97 (Sheldrick, 2008)'
_computing_structure_solution 'SHELXS-97 (Sheldrick, 2008)'
_diffrn_ambient_temperature 294(2)
_diffrn_measured_fraction_theta_full 0.997
_diffrn_measured_fraction_theta_max 0.997
_diffrn_measurement_device 'Bruker SMART APEX CCD area-detector'
_diffrn_measurement_device_type 'Bruker SMART APEX CCD area-detector'
_diffrn_measurement_method '\w scan'
_diffrn_radiation_monochromator graphite
_diffrn_radiation_source 'fine-focus sealed tube'
_diffrn_radiation_type MoK\a
_diffrn_radiation_wavelength 0.71073
_diffrn_reflns_av_R_equivalents 0.0167
_diffrn_reflns_av_sigmaI/netI 0.0175
_diffrn_reflns_limit_h_max 12
_diffrn_reflns_limit_h_min -12
_diffrn_reflns_limit_k_max 12
_diffrn_reflns_limit_k_min -12
_diffrn_reflns_limit_l_max 13
_diffrn_reflns_limit_l_min -13
_diffrn_reflns_number 10635
_diffrn_reflns_theta_full 24.99
_diffrn_reflns_theta_max 24.99
_diffrn_reflns_theta_min 2.00
_diffrn_standards_number 0
_exptl_absorpt_coefficient_mu 0.078
_exptl_absorpt_correction_type none
_exptl_crystal_colour colorless
_exptl_crystal_density_diffrn 1.258
_exptl_crystal_density_method 'not measured'
_exptl_crystal_description block
_exptl_crystal_F_000 440
_exptl_crystal_size_max 0.18
_exptl_crystal_size_mid 0.15
_exptl_crystal_size_min 0.04
_refine_diff_density_max 0.158
_refine_diff_density_min -0.163
_refine_diff_density_rms 0.042
_refine_ls_extinction_method none
_refine_ls_goodness_of_fit_ref 1.026
_refine_ls_hydrogen_treatment mixed
_refine_ls_matrix_type full
_refine_ls_number_parameters 294
_refine_ls_number_reflns 3869
_refine_ls_number_restraints 0
_refine_ls_restrained_S_all 1.026
_refine_ls_R_factor_all 0.0433
_refine_ls_R_factor_gt 0.0373
_refine_ls_shift/su_max 0.000
_refine_ls_shift/su_mean 0.000
_refine_ls_structure_factor_coef Fsqd
_refine_ls_weighting_details 'calc w=1/[\s^2^(Fo^2^)+(0.0575P)^2^+0.1624P] where P=(Fo^2^+2Fc^2^)/3'
_refine_ls_weighting_scheme calc
_refine_ls_wR_factor_gt 0.1001
_refine_ls_wR_factor_ref 0.1059
_reflns_number_gt 3334
_reflns_number_total 3869
_reflns_threshold_expression I>2\s(I)
_cod_data_source_file c4ra10203g2.cif
_cod_data_source_block av26m
_cod_database_code 7218442

loop_
_symmetry_equiv_pos_as_xyz
'x, y, z'
'-x, -y, -z'

loop_
_atom_site_label
_atom_site_type_symbol
_atom_site_fract_x
_atom_site_fract_y
_atom_site_fract_z
_atom_site_U_iso_or_equiv
_atom_site_adp_type
_atom_site_occupancy
_atom_site_symmetry_multiplicity
_atom_site_calc_flag
_atom_site_refinement_flags
C1 C -0.12540(13) 0.40287(12) 0.08667(12) 0.0427(3) Uani 1 1 d .
C2 C -0.20848(15) 0.27273(13) 0.01995(14) 0.0524(3) Uani 1 1 d .
H2 H -0.1665 0.2090 -0.0006 0.063 Uiso 1 1 calc R
C3 C -0.35222(15) 0.23819(14) -0.01567(15) 0.0580(4) Uani 1 1 d .
H3 H -0.4064 0.1511 -0.0595 0.070 Uiso 1 1 calc R
C4 C -0.41671(15) 0.33152(15) 0.01299(16) 0.0598(4) Uani 1 1 d .
H4 H -0.5138 0.3074 -0.0110 0.072 Uiso 1 1 calc R
C5 C -0.33628(14) 0.46064(14) 0.07740(14) 0.0537(3) Uani 1 1 d .
H5 H -0.3793 0.5238 0.0971 0.064 Uiso 1 1 calc R
C6 C -0.19158(13) 0.49691(12) 0.11303(12) 0.0430(3) Uani 1 1 d .
C7 C -0.10213(13) 0.63778(12) 0.17795(12) 0.0423(3) Uani 1 1 d .
H7 H -0.1409 0.6797 0.2367 0.051 Uiso 1 1 calc R
C8 C 0.09922(13) 0.54720(12) 0.21858(12) 0.0410(3) Uani 1 1 d .
C9 C 0.10167(13) 0.71512(12) 0.40399(12) 0.0421(3) Uani 1 1 d .
C10 C 0.09518(15) 0.84294(13) 0.43775(14) 0.0509(3) Uani 1 1 d .
H10 H 0.0548 0.8815 0.3695 0.061 Uiso 1 1 calc R
C11 C 0.14875(17) 0.91328(14) 0.57290(15) 0.0622(4) Uani 1 1 d .
H11 H 0.1438 0.9989 0.5950 0.075 Uiso 1 1 calc R
C12 C 0.20898(19) 0.85795(17) 0.67439(15) 0.0724(5) Uani 1 1 d .
H12 H 0.2459 0.9060 0.7651 0.087 Uiso 1 1 calc R
C13 C 0.2144(2) 0.73098(18) 0.64109(15) 0.0762(5) Uani 1 1 d .
H13 H 0.2551 0.6930 0.7098 0.091 Uiso 1 1 calc R
C14 C 0.16010(17) 0.65887(14) 0.50650(14) 0.0589(4) Uani 1 1 d .
H14 H 0.1629 0.5724 0.4851 0.071 Uiso 1 1 calc R
C15 C 0.25610(13) 0.57905(12) 0.27369(12) 0.0424(3) Uani 1 1 d .
C16 C 0.34141(14) 0.70706(13) 0.30842(14) 0.0509(3) Uani 1 1 d .
H16 H 0.3004 0.7755 0.3010 0.061 Uiso 1 1 calc R
C17 C 0.48673(15) 0.73342(14) 0.35396(14) 0.0565(4) Uani 1 1 d .
H17 H 0.5419 0.8197 0.3758 0.068 Uiso 1 1 calc R
C18 C 0.55233(14) 0.63490(15) 0.36786(13) 0.0534(3) Uani 1 1 d .
C19 C 0.46676(15) 0.50731(15) 0.33318(15) 0.0566(4) Uani 1 1 d .
H19 H 0.5080 0.4391 0.3413 0.068 Uiso 1 1 calc R
C20 C 0.32119(14) 0.47972(13) 0.28683(13) 0.0500(3) Uani 1 1 d .
H20 H 0.2661 0.3933 0.2641 0.060 Uiso 1 1 calc R
C21 C -0.17986(13) 0.80059(12) 0.06411(13) 0.0449(3) Uani 1 1 d .
C22 C -0.20750(14) 0.85025(11) -0.05950(13) 0.0455(3) Uani 1 1 d .
C23 C -0.11401(15) 0.86493(13) -0.11998(15) 0.0549(3) Uani 1 1 d .
H23 H -0.0295 0.8438 -0.0834 0.066 Uiso 1 1 calc R
C24 C -0.14467(18) 0.91044(15) -0.23348(17) 0.0652(4) Uani 1 1 d .
H24 H -0.0800 0.9219 -0.2719 0.078 Uiso 1 1 calc R
C25 C -0.2704(2) 0.93895(16) -0.29003(17) 0.0697(4) Uani 1 1 d .
H25 H -0.2915 0.9688 -0.3674 0.084 Uiso 1 1 calc R
C26 C -0.36472(19) 0.92344(18) -0.23248(19) 0.0762(5) Uani 1 1 d .
H26 H -0.4509 0.9410 -0.2720 0.091 Uiso 1 1 calc R
C27 C -0.33242(16) 0.88182(15) -0.11574(17) 0.0637(4) Uani 1 1 d .
H27 H -0.3953 0.8751 -0.0750 0.076 Uiso 1 1 calc R
C28 C 0.71107(16) 0.66482(19) 0.42003(18) 0.0738(5) Uani 1 1 d .
H28A H 0.7523 0.6799 0.5170 0.111 Uiso 1 1 calc R
H28B H 0.7481 0.7420 0.3977 0.111 Uiso 1 1 calc R
H28C H 0.7340 0.5916 0.3787 0.111 Uiso 1 1 calc R
N1 N 0.02250(11) 0.43598(10) 0.12736(10) 0.0437(3) Uani 1 1 d .
N2 N 0.04219(11) 0.64070(10) 0.26444(10) 0.0430(3) Uani 1 1 d .
N3 N -0.10787(11) 0.70956(10) 0.07626(11) 0.0432(3) Uani 1 1 d .
O1 O -0.22439(12) 0.83970(10) 0.14772(10) 0.0628(3) Uani 1 1 d .
H3N H -0.0901(14) 0.6739(13) 0.0090(15) 0.047(4) Uiso 1 1 d .

loop_
_atom_site_aniso_label
_atom_site_aniso_U_11
_atom_site_aniso_U_22
_atom_site_aniso_U_33
_atom_site_aniso_U_23
_atom_site_aniso_U_13
_atom_site_aniso_U_12
C1 0.0452(7) 0.0477(7) 0.0355(6) 0.0125(5) 0.0163(5) 0.0146(5)
C2 0.0531(8) 0.0480(7) 0.0490(8) 0.0084(6) 0.0159(6) 0.0151(6)
C3 0.0512(8) 0.0520(8) 0.0568(8) 0.0149(7) 0.0121(7) 0.0066(6)
C4 0.0420(7) 0.0662(9) 0.0666(9) 0.0272(8) 0.0149(7) 0.0134(7)
C5 0.0479(8) 0.0594(8) 0.0580(8) 0.0246(7) 0.0192(6) 0.0233(7)
C6 0.0464(7) 0.0490(7) 0.0360(6) 0.0173(5) 0.0156(5) 0.0172(6)
C7 0.0473(7) 0.0481(7) 0.0374(6) 0.0136(5) 0.0195(5) 0.0216(6)
C8 0.0481(7) 0.0429(7) 0.0341(6) 0.0109(5) 0.0178(5) 0.0167(5)
C9 0.0482(7) 0.0429(7) 0.0360(6) 0.0096(5) 0.0179(5) 0.0154(5)
C10 0.0626(8) 0.0451(7) 0.0466(7) 0.0132(6) 0.0219(6) 0.0206(6)
C11 0.0741(10) 0.0489(8) 0.0576(9) 0.0007(7) 0.0264(8) 0.0202(7)
C12 0.0858(11) 0.0799(11) 0.0396(8) 0.0001(7) 0.0181(8) 0.0301(9)
C13 0.1067(14) 0.0874(12) 0.0394(8) 0.0213(8) 0.0234(8) 0.0496(10)
C14 0.0850(10) 0.0541(8) 0.0449(8) 0.0172(6) 0.0262(7) 0.0345(8)
C15 0.0455(7) 0.0463(7) 0.0338(6) 0.0083(5) 0.0155(5) 0.0147(5)
C16 0.0528(8) 0.0484(7) 0.0512(8) 0.0153(6) 0.0197(6) 0.0173(6)
C17 0.0530(8) 0.0553(8) 0.0537(8) 0.0138(7) 0.0199(7) 0.0062(6)
C18 0.0477(7) 0.0678(9) 0.0414(7) 0.0100(6) 0.0179(6) 0.0164(7)
C19 0.0531(8) 0.0601(9) 0.0548(8) 0.0094(7) 0.0188(7) 0.0258(7)
C20 0.0506(7) 0.0450(7) 0.0492(7) 0.0065(6) 0.0176(6) 0.0154(6)
C21 0.0482(7) 0.0393(6) 0.0426(7) 0.0072(5) 0.0152(6) 0.0142(5)
C22 0.0521(7) 0.0327(6) 0.0454(7) 0.0079(5) 0.0149(6) 0.0122(5)
C23 0.0573(8) 0.0485(8) 0.0612(9) 0.0194(7) 0.0237(7) 0.0184(6)
C24 0.0791(11) 0.0576(9) 0.0679(10) 0.0260(8) 0.0367(8) 0.0198(8)
C25 0.0884(12) 0.0610(9) 0.0578(9) 0.0273(8) 0.0239(9) 0.0217(8)
C26 0.0691(10) 0.0834(12) 0.0782(11) 0.0418(10) 0.0187(9) 0.0330(9)
C27 0.0630(9) 0.0680(10) 0.0733(10) 0.0343(8) 0.0301(8) 0.0307(8)
C28 0.0519(9) 0.0948(13) 0.0684(10) 0.0115(9) 0.0252(8) 0.0183(8)
N1 0.0450(6) 0.0446(6) 0.0400(6) 0.0076(5) 0.0176(5) 0.0143(5)
N2 0.0466(6) 0.0455(6) 0.0360(5) 0.0076(4) 0.0152(4) 0.0191(5)
N3 0.0541(6) 0.0424(6) 0.0393(6) 0.0123(5) 0.0220(5) 0.0211(5)
O1 0.0829(7) 0.0665(6) 0.0558(6) 0.0187(5) 0.0354(5) 0.0436(6)

loop_
_atom_type_symbol
_atom_type_description
_atom_type_scat_dispersion_real
_atom_type_scat_dispersion_imag
_atom_type_scat_source
C C 0.0033 0.0016 'International Tables Vol C Tables 4.2.6.8 and 6.1.1.4'
H H 0.0000 0.0000 'International Tables Vol C Tables 4.2.6.8 and 6.1.1.4'
N N 0.0061 0.0033 'International Tables Vol C Tables 4.2.6.8 and 6.1.1.4'
O O 0.0106 0.0060 'International Tables Vol C Tables 4.2.6.8 and 6.1.1.4'

loop_
_geom_angle_atom_site_label_1
_geom_angle_atom_site_label_2
_geom_angle_atom_site_label_3
_geom_angle
C6 C1 C2 118.60(12)
C6 C1 N1 121.57(11)
C2 C1 N1 119.82(11)
C3 C2 C1 120.40(13)
C3 C2 H2 119.8
C1 C2 H2 119.8
C2 C3 C4 120.67(13)
C2 C3 H3 119.7
C4 C3 H3 119.7
C5 C4 C3 119.57(13)
C5 C4 H4 120.2
C3 C4 H4 120.2
C4 C5 C6 120.35(13)
C4 C5 H5 119.8
C6 C5 H5 119.8
C5 C6 C1 120.39(12)
C5 C6 C7 121.59(11)
C1 C6 C7 118.01(11)
N3 C7 N2 113.16(10)
N3 C7 C6 111.51(10)
N2 C7 C6 108.80(9)
N3 C7 H7 107.7
N2 C7 H7 107.7
C6 C7 H7 107.7
N1 C8 N2 123.38(11)
N1 C8 C15 118.77(11)
N2 C8 C15 117.81(10)
C14 C9 C10 119.21(12)
C14 C9 N2 120.58(11)
C10 C9 N2 120.15(11)
C11 C10 C9 120.04(13)
C11 C10 H10 120.0
C9 C10 H10 120.0
C12 C11 C10 120.59(14)
C12 C11 H11 119.7
C10 C11 H11 119.7
C11 C12 C13 119.42(14)
C11 C12 H12 120.3
C13 C12 H12 120.3
C12 C13 C14 120.72(14)
C12 C13 H13 119.6
C14 C13 H13 119.6
C9 C14 C13 120.01(13)
C9 C14 H14 120.0
C13 C14 H14 120.0
C20 C15 C16 118.09(12)
C20 C15 C8 120.31(11)
C16 C15 C8 121.56(11)
C17 C16 C15 120.47(13)
C17 C16 H16 119.8
C15 C16 H16 119.8
C16 C17 C18 121.72(13)
C16 C17 H17 119.1
C18 C17 H17 119.1
C17 C18 C19 117.60(13)
C17 C18 C28 121.38(14)
C19 C18 C28 121.01(14)
C20 C19 C18 121.16(13)
C20 C19 H19 119.4
C18 C19 H19 119.4
C19 C20 C15 120.96(13)
C19 C20 H20 119.5
C15 C20 H20 119.5
O1 C21 N3 122.48(12)
O1 C21 C22 120.51(11)
N3 C21 C22 116.99(11)
C27 C22 C23 118.60(13)
C27 C22 C21 118.33(13)
C23 C22 C21 123.07(12)
C24 C23 C22 120.76(14)
C24 C23 H23 119.6
C22 C23 H23 119.6
C25 C24 C23 120.10(15)
C25 C24 H24 119.9
C23 C24 H24 119.9
C26 C25 C24 119.86(15)
C26 C25 H25 120.1
C24 C25 H25 120.1
C25 C26 C27 120.28(15)
C25 C26 H26 119.9
C27 C26 H26 119.9
C22 C27 C26 120.33(15)
C22 C27 H27 119.8
C26 C27 H27 119.8
C18 C28 H28A 109.5
C18 C28 H28B 109.5
H28A C28 H28B 109.5
C18 C28 H28C 109.5
H28A C28 H28C 109.5
H28B C28 H28C 109.5
C8 N1 C1 117.41(10)
C8 N2 C9 122.04(10)
C8 N2 C7 118.33(10)
C9 N2 C7 117.52(9)
C21 N3 C7 119.73(11)
C21 N3 H3N 120.3(9)
C7 N3 H3N 116.7(9)

loop_
_geom_bond_atom_site_label_1
_geom_bond_atom_site_label_2
_geom_bond_distance
C1 C6 1.3920(17)
C1 C2 1.3957(18)
C1 N1 1.4094(16)
C2 C3 1.376(2)
C2 H2 0.9300
C3 C4 1.380(2)
C3 H3 0.9300
C4 C5 1.378(2)
C4 H4 0.9300
C5 C6 1.3860(18)
C5 H5 0.9300
C6 C7 1.5024(17)
C7 N3 1.4612(15)
C7 N2 1.4631(15)
C7 H7 0.9800
C8 N1 1.2990(16)
C8 N2 1.3886(15)
C8 C15 1.4843(17)
C9 C14 1.3796(18)
C9 C10 1.3859(18)
C9 N2 1.4302(15)
C10 C11 1.3835(19)
C10 H10 0.9300
C11 C12 1.369(2)
C11 H11 0.9300
C12 C13 1.373(2)
C12 H12 0.9300
C13 C14 1.383(2)
C13 H13 0.9300
C14 H14 0.9300
C15 C20 1.3869(17)
C15 C16 1.3891(18)
C16 C17 1.3816(19)
C16 H16 0.9300
C17 C18 1.383(2)
C17 H17 0.9300
C18 C19 1.387(2)
C18 C28 1.506(2)
C19 C20 1.3823(19)
C19 H19 0.9300
C20 H20 0.9300
C21 O1 1.2299(15)
C21 N3 1.3553(16)
C21 C22 1.5011(18)
C22 C27 1.3791(19)
C22 C23 1.3841(19)
C23 C24 1.375(2)
C23 H23 0.9300
C24 C25 1.370(2)
C24 H24 0.9300
C25 C26 1.368(3)
C25 H25 0.9300
C26 C27 1.383(2)
C26 H26 0.9300
C27 H27 0.9300
C28 H28A 0.9600
C28 H28B 0.9600
C28 H28C 0.9600
N3 H3N 0.874(15)

loop_
_geom_torsion_atom_site_label_1
_geom_torsion_atom_site_label_2
_geom_torsion_atom_site_label_3
_geom_torsion_atom_site_label_4
_geom_torsion
C6 C1 C2 C3 -1.62(19)
N1 C1 C2 C3 177.50(12)
C1 C2 C3 C4 0.5(2)
C2 C3 C4 C5 0.3(2)
C3 C4 C5 C6 0.1(2)
C4 C5 C6 C1 -1.3(2)
C4 C5 C6 C7 177.35(12)
C2 C1 C6 C5 2.04(18)
N1 C1 C6 C5 -177.07(11)
C2 C1 C6 C7 -176.68(11)
N1 C1 C6 C7 4.21(17)
C5 C6 C7 N3 -83.48(14)
C1 C6 C7 N3 95.22(12)
C5 C6 C7 N2 151.02(11)
C1 C6 C7 N2 -30.27(14)
C14 C9 C10 C11 0.9(2)
N2 C9 C10 C11 177.94(12)
C9 C10 C11 C12 0.2(2)
C10 C11 C12 C13 -0.8(3)
C11 C12 C13 C14 0.1(3)
C10 C9 C14 C13 -1.6(2)
N2 C9 C14 C13 -178.56(14)
C12 C13 C14 C9 1.0(3)
N1 C8 C15 C20 -32.60(17)
N2 C8 C15 C20 149.56(11)
N1 C8 C15 C16 144.86(12)
N2 C8 C15 C16 -32.98(17)
C20 C15 C16 C17 0.33(19)
C8 C15 C16 C17 -177.18(12)
C15 C16 C17 C18 -0.6(2)
C16 C17 C18 C19 0.6(2)
C16 C17 C18 C28 -178.86(13)
C17 C18 C19 C20 -0.2(2)
C28 C18 C19 C20 179.21(13)
C18 C19 C20 C15 -0.1(2)
C16 C15 C20 C19 0.01(19)
C8 C15 C20 C19 177.56(12)
O1 C21 C22 C27 -32.44(19)
N3 C21 C22 C27 145.89(13)
O1 C21 C22 C23 148.01(13)
N3 C21 C22 C23 -33.66(17)
C27 C22 C23 C24 0.2(2)
C21 C22 C23 C24 179.77(12)
C22 C23 C24 C25 -1.5(2)
C23 C24 C25 C26 0.7(2)
C24 C25 C26 C27 1.4(3)
C23 C22 C27 C26 1.9(2)
C21 C22 C27 C26 -177.67(14)
C25 C26 C27 C22 -2.7(3)
N2 C8 N1 C1 -8.27(17)
C15 C8 N1 C1 174.02(10)
C6 C1 N1 C8 16.92(17)
C2 C1 N1 C8 -162.18(12)
N1 C8 N2 C9 141.41(12)
C15 C8 N2 C9 -40.86(16)
N1 C8 N2 C7 -21.64(17)
C15 C8 N2 C7 156.10(10)
C14 C9 N2 C8 -35.13(18)
C10 C9 N2 C8 147.91(12)
C14 C9 N2 C7 128.05(13)
C10 C9 N2 C7 -48.92(16)
N3 C7 N2 C8 -85.53(13)
C6 C7 N2 C8 39.00(14)
N3 C7 N2 C9 110.65(12)
C6 C7 N2 C9 -124.81(11)
O1 C21 N3 C7 10.63(19)
C22 C21 N3 C7 -167.66(11)
N2 C7 N3 C21 -128.90(11)
C6 C7 N3 C21 108.06(13)
